data_7228257
loop_
_publ_author_name
'Mineo Sato'
'Yoshiki Hama'

_publ_section_title
;
 Structure of new perovskite-related compounds, LiCuM3O9 (M = Nb, Ta)
;
_journal_name_full 'Journal of Materials Chemistry'
_journal_page_first 233
_journal_page_last 236
_journal_paper_doi 10.1039/JM9930300233
_journal_volume 3
_journal_year 1993
_chemical_formula_sum 'Cu2.667 Li2.667 Nb8 O24'
_chemical_formula_weight 1315.22
_space_group_IT_number 197
_symmetry_cell_setting cubic
_symmetry_Int_Tables_number 197
_symmetry_space_group_name_Hall 'I 2 2 3'
_symmetry_space_group_name_H-M 'I 2 3'
_cell_angle_alpha 90.
_cell_angle_beta 90.
_cell_angle_gamma 90.
_cell_formula_units_Z 1
_cell_length_a 7.5286(1)
_cell_length_b 7.5286(1)
_cell_length_c 7.5286(1)
_cell_volume 426.720(10)
_diffrn_ambient_temperature 293
_diffrn_radiation_probe x-ray
_diffrn_radiation_type CuK\a
_diffrn_radiation_wavelength 1.54185
_exptl_absorpt_coefficient_mu 46.939
_exptl_crystal_density_diffrn 5.117
_exptl_crystal_F_000 605
_pd_proc_ls_prof_R_factor 0.0746
_pd_proc_ls_prof_wR_factor 0.0458
_refine_ls_number_reflns 140
_refine_ls_R_Fsqd_factor 0.0271
_refine_ls_R_I_factor 0.0308
_cod_data_source_file J-Mater-Chem-1993-3-233-236-1.cif
_cod_data_source_block LiCuNb3O9
_cod_original_cell_volume 426.720(17)
_cod_database_code 7228257

loop_
_space_group_symop_id
_space_group_symop_operation_xyz
1 x,y,z
2 -x,-y,z
3 x,-y,-z
4 -x,y,-z
5 z,x,y
6 -z,-x,y
7 z,-x,-y
8 -z,x,-y
9 y,z,x
10 y,-z,-x
11 -y,z,-x
12 -y,-z,x
13 1/2+x,1/2+y,1/2+z
14 1/2-x,1/2-y,1/2+z
15 1/2+x,1/2-y,1/2-z
16 1/2-x,1/2+y,1/2-z
17 1/2+z,1/2+x,1/2+y
18 1/2-z,1/2-x,1/2+y
19 1/2+z,1/2-x,1/2-y
20 1/2-z,1/2+x,1/2-y
21 1/2+y,1/2+z,1/2+x
22 1/2+y,1/2-z,1/2-x
23 1/2-y,1/2+z,1/2-x
24 1/2-y,1/2-z,1/2+x

loop_
_atom_site_label
_atom_site_type_symbol
_atom_site_thermal_displace_type
_atom_site_fract_x
_atom_site_fract_y
_atom_site_fract_z
_atom_site_occupancy
_atom_site_U_iso_or_equiv
_atom_site_calc_flag
_atom_site_refinement_flags
_atom_site_disorder_assembly
_atom_site_disorder_group
Nb Nb Uiso 0.2621(3) 0.2621(3) 0.2621(3) 1.000 0.0024(10) . . . .
Cu Cu Uiso 0.00000 0.50000 0.50000 0.444 0.000(3) . . . .
O O Uiso 0.002(3) 0.307(2) 0.186(3) 1.000 0.000(6) . . . .
Li Li Uiso 0.00000 0.50000 0.50000 0.444 0.000(3) . . . .

loop_
_geom_angle_atom_site_label_1
_geom_angle_atom_site_label_2
_geom_angle_atom_site_label_3
_geom_angle
_geom_angle_site_symmetry_1
_geom_angle_site_symmetry_2
_geom_angle_site_symmetry_3
_geom_angle_publ_flag
O Nb O 86.4(8) . . 5_555 yes
O Nb O 86.4(8) . . 9_555 yes
O Nb O 172.5(7) . . 15_555 yes
O Nb O 87.9(8) . . 20_555 yes
O Nb O 88.3(8) . . 24_555 yes
O Nb O 86.4(8) 5_555 . 9_555 yes
O Nb O 88.3(8) 5_555 . 15_555 yes
O Nb O 172.5(7) 5_555 . 20_555 yes
O Nb O 87.9(8) 5_555 . 24_555 yes
O Nb O 87.9(8) 9_555 . 15_555 yes
O Nb O 88.3(8) 9_555 . 20_555 yes
O Nb O 172.5(7) 9_555 . 24_555 yes
O Nb O 96.8(8) 15_555 . 20_555 yes
O Nb O 96.8(8) 15_555 . 24_555 yes
O Nb O 96.8(8) 20_555 . 24_555 yes
O Cu O 63.2(5) . . 2_565 yes
O Cu O 179.4(7) . . 3_566 yes
O Cu O 116.9(5) . . 4_556 yes
O Cu O 111.9(8) . . 21_455 yes
O Cu O 68.5(8) . . 22_455 yes
O Cu O 110.7(8) . . 23_555 yes
O Cu O 68.8(8) . . 24_555 yes
O Cu O 116.9(5) 2_565 . 3_566 yes
O Cu O 179.4(7) 2_565 . 4_556 yes
O Cu O 68.8(8) 2_565 . 21_455 yes
O Cu O 110.7(8) 2_565 . 22_455 yes
O Cu O 68.5(8) 2_565 . 23_555 yes
O Cu O 111.9(8) 2_565 . 24_555 yes
O Cu O 63.2(5) 3_566 . 4_556 yes
O Cu O 68.5(8) 3_566 . 21_455 yes
O Cu O 111.9(8) 3_566 . 22_455 yes
O Cu O 68.8(8) 3_566 . 23_555 yes
O Cu O 110.7(8) 3_566 . 24_555 yes
O Cu O 110.7(8) 4_556 . 21_455 yes
O Cu O 68.8(8) 4_556 . 22_455 yes
O Cu O 111.9(8) 4_556 . 23_555 yes
O Cu O 68.5(8) 4_556 . 24_555 yes
O Cu O 87.9(8) 21_455 . 22_455 yes
O Cu O 92.1(8) 21_455 . 23_555 yes
O Cu O 179.2(9) 21_455 . 24_555 yes
O Cu O 179.2(9) 22_455 . 23_555 yes
O Cu O 92.1(8) 22_455 . 24_555 yes
O Cu O 87.9(8) 23_555 . 24_555 yes
Nb O Cu 81.7(7) . . . yes
Nb O Nb 142.2(11) . . 15_455 yes
Nb O Cu 108.5(10) . . 17_454 yes
Nb O Cu 87.9(8) 15_455 . . yes
Cu O Cu 102.4(6) . . 17_454 yes
Nb O Cu 109.2(10) 15_455 . 17_454 yes

loop_
_geom_bond_atom_site_label_1
_geom_bond_atom_site_label_2
_geom_bond_distance
_geom_bond_site_symmetry_1
_geom_bond_site_symmetry_2
_geom_bond_publ_flag
Nb O 2.07(2) . . yes
Nb O 2.07(2) . 5_555 yes
Nb O 2.07(2) . 9_555 yes
Nb O 1.92(2) . 15_555 yes
Nb O 1.92(2) . 20_555 yes
Nb O 1.92(2) . 24_555 yes
Cu O 2.78(2) . . yes
Cu O 2.78(2) . 2_565 yes
Cu O 2.78(2) . 3_566 yes
Cu O 2.78(2) . 4_556 yes
Cu O 2.018(19) . 21_455 yes
Cu O 2.018(19) . 22_455 yes
Cu O 2.018(19) . 23_555 yes
Cu O 2.018(19) . 24_555 yes
